data_7007581
loop_
_publ_author_name
'Doherty, Ruth'
'Haddow, Mairi F.'
'Harrison, Zo\"e A'
'Orpen, A. Guy'
'Pringle, Paul G.'
'Turner, Alex'
'Wingad, Richard L.'

_publ_section_title
;
 Bulky 4-phosphacyclohexanones: diastereoselective complexations,
 orthometallations and unprecedented [3.1.1]metallabicycles.
;
_journal_issue 36
_journal_name_full 'Dalton transactions (Cambridge, England : 2003)'
_journal_page_first 4310
_journal_page_last 4320
_journal_paper_doi 10.1039/b607490a
_journal_year 2006
_chemical_formula_moiety 'C46 H54 Cl2 O2 P2 Pt'
_chemical_formula_sum 'C46 H54 Cl2 O2 P2 Pt'
_chemical_formula_weight 966.82
_chemical_name_systematic
;
?
;
_space_group_IT_number 15
_symmetry_cell_setting monoclinic
_symmetry_space_group_name_Hall '-C 2yc'
_symmetry_space_group_name_H-M 'C 1 2/c 1'
_atom_sites_solution_hydrogens geom
_atom_sites_solution_primary direct
_atom_sites_solution_secondary difmap
_audit_creation_method SHELXL-97
_cell_angle_alpha 90.00
_cell_angle_beta 95.08(3)
_cell_angle_gamma 90.00
_cell_formula_units_Z 4
_cell_length_a 17.938(4)
_cell_length_b 13.963(3)
_cell_length_c 16.316(3)
_cell_measurement_reflns_used 2192
_cell_measurement_temperature 100(2)
_cell_measurement_theta_max 67.283
_cell_measurement_theta_min 4.017
_cell_volume 4070.6(15)
_computing_cell_refinement 'Bruker SMART V5.625 (Bruker, 2001)'
_computing_data_collection 'Bruker SMART V5.625 (Bruker, 2001)'
_computing_data_reduction 'Bruker SAINT V7.06 (Bruker, 2003)'
_computing_molecular_graphics 'Bruker SHELXTL V6.14 (Bruker AXS, 2003)'
_computing_publication_material 'Bruker SHELXTL V6.14 (Bruker AXS, 2003)'
_computing_structure_refinement 'SHELXL V6.12 (Bruker 2001)'
_computing_structure_solution 'SHELXS V6.12 (Bruker 2001)'
_diffrn_ambient_temperature 100(2)
_diffrn_detector_area_resol_mean 5.6
_diffrn_measured_fraction_theta_full 0.982
_diffrn_measured_fraction_theta_max 0.982
_diffrn_measurement_device_type 'CCD area detector'
_diffrn_measurement_method 'omega scans'
_diffrn_radiation_monochromator graphite
_diffrn_radiation_source 'fine-focus sealed tube'
_diffrn_radiation_type CuK\a
_diffrn_radiation_wavelength 1.54178
_diffrn_reflns_av_R_equivalents 0.0658
_diffrn_reflns_av_sigmaI/netI 0.0578
_diffrn_reflns_limit_h_max 21
_diffrn_reflns_limit_h_min -21
_diffrn_reflns_limit_k_max 16
_diffrn_reflns_limit_k_min -16
_diffrn_reflns_limit_l_max 19
_diffrn_reflns_limit_l_min -19
_diffrn_reflns_number 15450
_diffrn_reflns_theta_full 70.05
_diffrn_reflns_theta_max 70.05
_diffrn_reflns_theta_min 4.02
_diffrn_standards_decay_% 0
_diffrn_standards_number 0
_exptl_absorpt_coefficient_mu 8.688
_exptl_absorpt_correction_T_max 0.650000
_exptl_absorpt_correction_T_min 0.444675
_exptl_absorpt_correction_type multi-scan
_exptl_absorpt_process_details 'SADABS V2.10'
_exptl_crystal_colour colourless
_exptl_crystal_density_diffrn 1.578
_exptl_crystal_density_method 'not measured'
_exptl_crystal_description block
_exptl_crystal_F_000 1952
_exptl_crystal_size_max 0.10
_exptl_crystal_size_mid 0.10
_exptl_crystal_size_min 0.05
_refine_diff_density_max 1.068
_refine_diff_density_min -0.897
_refine_diff_density_rms 0.121
_refine_ls_extinction_method none
_refine_ls_goodness_of_fit_ref 1.015
_refine_ls_hydrogen_treatment constr
_refine_ls_matrix_type full
_refine_ls_number_parameters 241
_refine_ls_number_reflns 3784
_refine_ls_number_restraints 0
_refine_ls_restrained_S_all 1.015
_refine_ls_R_factor_all 0.0607
_refine_ls_R_factor_gt 0.0347
_refine_ls_shift/su_max 0.000
_refine_ls_shift/su_mean 0.000
_refine_ls_structure_factor_coef Fsqd
_refine_ls_weighting_details 'calc w=1/[\s^2^(Fo^2^)+(0.0417P)^2^+0.0000P] where P=(Fo^2^+2Fc^2^)/3'
_refine_ls_weighting_scheme calc
_refine_ls_wR_factor_gt 0.0754
_refine_ls_wR_factor_ref 0.0857
_reflns_number_gt 2691
_reflns_number_total 3784
_reflns_threshold_expression >2sigma(I)
_cod_data_source_file b607490a.txt
_cod_data_source_block ab-9_zah3asad
_cod_original_cell_volume 4070.6(14)
_cod_original_sg_symbol_H-M 'C 2/c'
_cod_database_code 7007581

loop_
_symmetry_equiv_pos_as_xyz
'x, y, z'
'-x, y, -z+1/2'
'x+1/2, y+1/2, z'
'-x+1/2, y+1/2, -z+1/2'
'-x, -y, -z'
'x, -y, z-1/2'
'-x+1/2, -y+1/2, -z'
'x+1/2, -y+1/2, z-1/2'

loop_
_atom_site_label
_atom_site_type_symbol
_atom_site_fract_x
_atom_site_fract_y
_atom_site_fract_z
_atom_site_U_iso_or_equiv
_atom_site_adp_type
_atom_site_occupancy
_atom_site_symmetry_multiplicity
_atom_site_calc_flag
_atom_site_refinement_flags
_atom_site_disorder_assembly
_atom_site_disorder_group
Pt1 Pt 0.2500 0.7500 0.0000 0.02194(10) Uani 1 2 d S . .
P1 P 0.28668(8) 0.59651(9) 0.04312(8) 0.0226(3) Uani 1 1 d . . .
Cl1 Cl 0.23929(9) 0.79557(9) 0.13500(7) 0.0323(3) Uani 1 1 d . . .
O1 O 0.4147(2) 0.5886(3) 0.2891(2) 0.0479(11) Uani 1 1 d . . .
C1 C 0.2586(3) 0.5581(4) 0.1466(3) 0.0262(12) Uani 1 1 d . . .
H1 H 0.2507 0.6194 0.1762 0.031 Uiso 1 1 calc R . .
C2 C 0.3233(3) 0.5080(4) 0.1989(3) 0.0337(13) Uani 1 1 d . . .
H2A H 0.3049 0.4831 0.2502 0.040 Uiso 1 1 calc R . .
H2B H 0.3418 0.4533 0.1680 0.040 Uiso 1 1 calc R . .
C3 C 0.3858(3) 0.5776(4) 0.2195(3) 0.0327(13) Uani 1 1 d . . .
C4 C 0.4110(3) 0.6385(4) 0.1504(3) 0.0332(13) Uani 1 1 d . . .
H4A H 0.4659 0.6476 0.1588 0.040 Uiso 1 1 calc R . .
H4B H 0.3872 0.7024 0.1520 0.040 Uiso 1 1 calc R . .
C5 C 0.3909(3) 0.5931(4) 0.0651(3) 0.0279(12) Uani 1 1 d . . .
H5 H 0.4051 0.5239 0.0703 0.034 Uiso 1 1 calc R . .
C6 C 0.1843(3) 0.5069(4) 0.1448(3) 0.0312(13) Uani 1 1 d . . .
C7 C 0.1180(3) 0.5577(4) 0.1277(4) 0.0359(14) Uani 1 1 d . . .
H7 H 0.1201 0.6233 0.1128 0.043 Uiso 1 1 calc R . .
C8 C 0.0492(4) 0.5147(5) 0.1320(4) 0.0478(17) Uani 1 1 d . . .
H8 H 0.0048 0.5514 0.1213 0.057 Uiso 1 1 calc R . .
C9 C 0.0443(4) 0.4185(5) 0.1516(4) 0.0477(17) Uani 1 1 d . . .
H9 H -0.0032 0.3890 0.1536 0.057 Uiso 1 1 calc R . .
C10 C 0.1091(4) 0.3659(4) 0.1682(4) 0.0407(16) Uani 1 1 d . . .
H10 H 0.1061 0.2999 0.1816 0.049 Uiso 1 1 calc R . .
C11 C 0.1784(3) 0.4092(4) 0.1655(3) 0.0325(13) Uani 1 1 d . . .
H11 H 0.2226 0.3725 0.1779 0.039 Uiso 1 1 calc R . .
C12 C 0.4340(3) 0.6336(4) -0.0025(3) 0.0288(12) Uani 1 1 d . . .
C13 C 0.4447(3) 0.5788(4) -0.0718(3) 0.0338(13) Uani 1 1 d . . .
H13 H 0.4231 0.5167 -0.0773 0.041 Uiso 1 1 calc R . .
C14 C 0.4861(3) 0.6138(5) -0.1325(4) 0.0408(15) Uani 1 1 d . . .
H14 H 0.4914 0.5759 -0.1800 0.049 Uiso 1 1 calc R . .
C15 C 0.5202(3) 0.7023(5) -0.1258(4) 0.0455(16) Uani 1 1 d . . .
H15 H 0.5491 0.7254 -0.1677 0.055 Uiso 1 1 calc R . .
C16 C 0.5111(3) 0.7566(5) -0.0564(4) 0.0471(16) Uani 1 1 d . . .
H16 H 0.5351 0.8171 -0.0499 0.056 Uiso 1 1 calc R . .
C17 C 0.4675(3) 0.7240(4) 0.0037(4) 0.0386(15) Uani 1 1 d . . .
H17 H 0.4603 0.7636 0.0497 0.046 Uiso 1 1 calc R . .
C18 C 0.2651(3) 0.5007(4) -0.0333(3) 0.0253(11) Uani 1 1 d . . .
H18 H 0.2911 0.5193 -0.0827 0.030 Uiso 1 1 calc R . .
C19 C 0.2953(3) 0.4000(4) -0.0084(3) 0.0263(12) Uani 1 1 d . . .
H19A H 0.3491 0.4043 0.0113 0.032 Uiso 1 1 calc R . .
H19B H 0.2679 0.3745 0.0370 0.032 Uiso 1 1 calc R . .
C20 C 0.2850(3) 0.3328(3) -0.0829(3) 0.0281(12) Uani 1 1 d . . .
H20A H 0.3162 0.3556 -0.1260 0.034 Uiso 1 1 calc R . .
H20B H 0.3022 0.2677 -0.0662 0.034 Uiso 1 1 calc R . .
C21 C 0.2032(3) 0.3284(4) -0.1180(3) 0.0344(13) Uani 1 1 d . . .
H21A H 0.1992 0.2886 -0.1685 0.041 Uiso 1 1 calc R . .
H21B H 0.1730 0.2974 -0.0775 0.041 Uiso 1 1 calc R . .
C22 C 0.1719(3) 0.4274(4) -0.1384(3) 0.0327(13) Uani 1 1 d . . .
H22A H 0.1182 0.4220 -0.1578 0.039 Uiso 1 1 calc R . .
H22B H 0.1983 0.4554 -0.1835 0.039 Uiso 1 1 calc R . .
C23 C 0.1808(3) 0.4938(4) -0.0634(3) 0.0295(12) Uani 1 1 d . . .
H23A H 0.1524 0.4681 -0.0189 0.035 Uiso 1 1 calc R . .
H23B H 0.1609 0.5582 -0.0785 0.035 Uiso 1 1 calc R . .

loop_
_atom_site_aniso_label
_atom_site_aniso_U_11
_atom_site_aniso_U_22
_atom_site_aniso_U_33
_atom_site_aniso_U_23
_atom_site_aniso_U_13
_atom_site_aniso_U_12
Pt1 0.02805(17) 0.01947(14) 0.01761(14) -0.00052(14) -0.00175(10) 0.00237(17)
P1 0.0265(8) 0.0199(6) 0.0206(6) 0.0011(5) -0.0020(5) 0.0032(5)
Cl1 0.0537(9) 0.0258(6) 0.0171(6) -0.0023(5) 0.0022(6) 0.0080(6)
O1 0.034(3) 0.082(3) 0.026(2) 0.000(2) -0.0051(19) 0.006(2)
C1 0.031(3) 0.029(3) 0.018(2) 0.000(2) 0.000(2) 0.007(2)
C2 0.037(4) 0.039(3) 0.025(3) 0.005(2) 0.005(2) 0.010(3)
C3 0.031(3) 0.044(3) 0.023(3) -0.001(2) -0.003(2) 0.011(3)
C4 0.031(3) 0.035(3) 0.031(3) -0.002(2) -0.012(2) 0.005(3)
C5 0.032(3) 0.026(3) 0.025(3) 0.003(2) -0.001(2) 0.000(2)
C6 0.038(4) 0.036(3) 0.020(3) 0.000(2) 0.003(2) -0.001(3)
C7 0.033(4) 0.033(3) 0.042(3) 0.008(3) 0.007(3) 0.001(3)
C8 0.034(4) 0.052(4) 0.058(4) 0.012(3) 0.009(3) 0.001(3)
C9 0.042(4) 0.051(4) 0.053(4) -0.003(3) 0.016(3) -0.014(3)
C10 0.057(5) 0.030(3) 0.039(3) -0.008(2) 0.021(3) -0.011(3)
C11 0.040(4) 0.028(3) 0.030(3) 0.001(2) 0.006(3) 0.003(3)
C12 0.023(3) 0.034(3) 0.028(3) 0.008(2) -0.002(2) 0.001(2)
C13 0.033(3) 0.038(3) 0.030(3) 0.004(2) 0.000(3) -0.001(3)
C14 0.031(4) 0.065(4) 0.026(3) 0.009(3) -0.002(3) 0.002(3)
C15 0.026(4) 0.063(4) 0.048(4) 0.023(3) 0.003(3) -0.001(3)
C16 0.034(3) 0.043(3) 0.063(4) 0.015(4) 0.000(3) -0.013(3)
C17 0.034(3) 0.036(3) 0.044(3) 0.006(2) 0.000(3) -0.001(3)
C18 0.027(3) 0.031(3) 0.017(2) -0.003(2) -0.003(2) 0.002(2)
C19 0.029(3) 0.026(3) 0.024(3) 0.000(2) 0.003(2) 0.001(2)
C20 0.038(3) 0.020(2) 0.028(3) 0.000(2) 0.007(2) -0.003(2)
C21 0.041(4) 0.033(3) 0.029(3) -0.009(2) 0.002(3) -0.008(3)
C22 0.029(3) 0.042(3) 0.026(3) -0.002(2) -0.003(2) -0.005(3)
C23 0.029(3) 0.027(3) 0.031(3) -0.001(2) -0.002(2) -0.003(2)

loop_
_atom_type_symbol
_atom_type_description
_atom_type_scat_dispersion_real
_atom_type_scat_dispersion_imag
_atom_type_scat_source
C C 0.0181 0.0091 'International Tables Vol C Tables 4.2.6.8 and 6.1.1.4'
H H 0.0000 0.0000 'International Tables Vol C Tables 4.2.6.8 and 6.1.1.4'
O O 0.0492 0.0322 'International Tables Vol C Tables 4.2.6.8 and 6.1.1.4'
P P 0.2955 0.4335 'International Tables Vol C Tables 4.2.6.8 and 6.1.1.4'
Cl Cl 0.3639 0.7018 'International Tables Vol C Tables 4.2.6.8 and 6.1.1.4'
Pt Pt -4.5932 6.9264 'International Tables Vol C Tables 4.2.6.8 and 6.1.1.4'

loop_
_geom_angle_atom_site_label_1
_geom_angle_atom_site_label_2
_geom_angle_atom_site_label_3
_geom_angle
_geom_angle_site_symmetry_1
_geom_angle_site_symmetry_3
_geom_angle_publ_flag
Cl1 Pt1 Cl1 179.999(1) . 7_565 ?
Cl1 Pt1 P1 90.60(5) . . ?
Cl1 Pt1 P1 89.40(5) 7_565 . ?
Cl1 Pt1 P1 89.40(5) . 7_565 ?
Cl1 Pt1 P1 90.60(5) 7_565 7_565 ?
P1 Pt1 P1 180.0 . 7_565 ?
C18 P1 C5 104.9(2) . . yes
C18 P1 C1 110.1(2) . . yes
C5 P1 C1 99.4(2) . . yes
C18 P1 Pt1 115.18(17) . . yes
C5 P1 Pt1 109.35(17) . . yes
C1 P1 Pt1 116.21(17) . . yes
C6 C1 C2 114.4(4) . . ?
C6 C1 P1 115.1(4) . . ?
C2 C1 P1 112.2(4) . . ?
C6 C1 H1 104.6 . . ?
C2 C1 H1 104.6 . . ?
P1 C1 H1 104.6 . . ?
C3 C2 C1 109.9(5) . . ?
C3 C2 H2A 109.7 . . ?
C1 C2 H2A 109.7 . . ?
C3 C2 H2B 109.7 . . ?
C1 C2 H2B 109.7 . . ?
H2A C2 H2B 108.2 . . ?
O1 C3 C2 122.7(5) . . ?
O1 C3 C4 119.6(5) . . ?
C2 C3 C4 117.7(4) . . ?
C3 C4 C5 112.3(5) . . ?
C3 C4 H4A 109.1 . . ?
C5 C4 H4A 109.1 . . ?
C3 C4 H4B 109.1 . . ?
C5 C4 H4B 109.1 . . ?
H4A C4 H4B 107.9 . . ?
C12 C5 C4 114.3(5) . . ?
C12 C5 P1 114.7(4) . . ?
C4 C5 P1 108.1(4) . . ?
C12 C5 H5 106.4 . . ?
C4 C5 H5 106.4 . . ?
P1 C5 H5 106.4 . . ?
C7 C6 C11 117.4(5) . . ?
C7 C6 C1 119.9(5) . . ?
C11 C6 C1 122.6(5) . . ?
C8 C7 C6 121.4(6) . . ?
C8 C7 H7 119.3 . . ?
C6 C7 H7 119.3 . . ?
C7 C8 C9 120.6(6) . . ?
C7 C8 H8 119.7 . . ?
C9 C8 H8 119.7 . . ?
C10 C9 C8 119.5(6) . . ?
C10 C9 H9 120.3 . . ?
C8 C9 H9 120.3 . . ?
C9 C10 C11 120.2(6) . . ?
C9 C10 H10 119.9 . . ?
C11 C10 H10 119.9 . . ?
C10 C11 C6 121.0(6) . . ?
C10 C11 H11 119.5 . . ?
C6 C11 H11 119.5 . . ?
C13 C12 C17 117.8(5) . . ?
C13 C12 C5 120.2(5) . . ?
C17 C12 C5 122.0(5) . . ?
C14 C13 C12 120.7(6) . . ?
C14 C13 H13 119.7 . . ?
C12 C13 H13 119.7 . . ?
C15 C14 C13 121.6(6) . . ?
C15 C14 H14 119.2 . . ?
C13 C14 H14 119.2 . . ?
C14 C15 C16 118.2(6) . . ?
C14 C15 H15 120.9 . . ?
C16 C15 H15 120.9 . . ?
C17 C16 C15 120.9(6) . . ?
C17 C16 H16 119.5 . . ?
C15 C16 H16 119.5 . . ?
C16 C17 C12 120.8(6) . . ?
C16 C17 H17 119.6 . . ?
C12 C17 H17 119.6 . . ?
C19 C18 C23 109.6(4) . . ?
C19 C18 P1 115.6(3) . . ?
C23 C18 P1 113.5(4) . . ?
C19 C18 H18 105.8 . . ?
C23 C18 H18 105.8 . . ?
P1 C18 H18 105.8 . . ?
C20 C19 C18 109.4(4) . . ?
C20 C19 H19A 109.8 . . ?
C18 C19 H19A 109.8 . . ?
C20 C19 H19B 109.8 . . ?
C18 C19 H19B 109.8 . . ?
H19A C19 H19B 108.2 . . ?
C21 C20 C19 111.5(5) . . ?
C21 C20 H20A 109.3 . . ?
C19 C20 H20A 109.3 . . ?
C21 C20 H20B 109.3 . . ?
C19 C20 H20B 109.3 . . ?
H20A C20 H20B 108.0 . . ?
C22 C21 C20 111.7(4) . . ?
C22 C21 H21A 109.3 . . ?
C20 C21 H21A 109.3 . . ?
C22 C21 H21B 109.3 . . ?
C20 C21 H21B 109.3 . . ?
H21A C21 H21B 107.9 . . ?
C21 C22 C23 111.4(4) . . ?
C21 C22 H22A 109.3 . . ?
C23 C22 H22A 109.3 . . ?
C21 C22 H22B 109.3 . . ?
C23 C22 H22B 109.3 . . ?
H22A C22 H22B 108.0 . . ?
C22 C23 C18 108.6(4) . . ?
C22 C23 H23A 110.0 . . ?
C18 C23 H23A 110.0 . . ?
C22 C23 H23B 110.0 . . ?
C18 C23 H23B 110.0 . . ?
H23A C23 H23B 108.3 . . ?

loop_
_geom_bond_atom_site_label_1
_geom_bond_atom_site_label_2
_geom_bond_distance
_geom_bond_site_symmetry_2
_geom_bond_publ_flag
Pt1 Cl1 2.3169(13) . yes
Pt1 Cl1 2.3169(13) 7_565 ?
Pt1 P1 2.3322(13) . yes
Pt1 P1 2.3322(13) 7_565 ?
P1 C18 1.847(5) . yes
P1 C5 1.873(6) . yes
P1 C1 1.881(5) . yes
O1 C3 1.215(6) . ?
C1 C6 1.511(8) . ?
C1 C2 1.546(7) . ?
C1 H1 1.0000 . ?
C2 C3 1.498(8) . ?
C2 H2A 0.9900 . ?
C2 H2B 0.9900 . ?
C3 C4 1.514(8) . ?
C4 C5 1.543(7) . ?
C4 H4A 0.9900 . ?
C4 H4B 0.9900 . ?
C5 C12 1.511(7) . ?
C5 H5 1.0000 . ?
C6 C7 1.392(8) . ?
C6 C11 1.411(7) . ?
C7 C8 1.379(9) . ?
C7 H7 0.9500 . ?
C8 C9 1.385(9) . ?
C8 H8 0.9500 . ?
C9 C10 1.381(9) . ?
C9 H9 0.9500 . ?
C10 C11 1.387(8) . ?
C10 H10 0.9500 . ?
C11 H11 0.9500 . ?
C12 C13 1.392(8) . ?
C12 C17 1.398(8) . ?
C13 C14 1.379(8) . ?
C13 H13 0.9500 . ?
C14 C15 1.379(9) . ?
C14 H14 0.9500 . ?
C15 C16 1.385(10) . ?
C15 H15 0.9500 . ?
C16 C17 1.383(9) . ?
C16 H16 0.9500 . ?
C17 H17 0.9500 . ?
C18 C19 1.548(7) . ?
C18 C23 1.552(7) . ?
C18 H18 1.0000 . ?
C19 C20 1.534(7) . ?
C19 H19A 0.9900 . ?
C19 H19B 0.9900 . ?
C20 C21 1.530(8) . ?
C20 H20A 0.9900 . ?
C20 H20B 0.9900 . ?
C21 C22 1.518(8) . ?
C21 H21A 0.9900 . ?
C21 H21B 0.9900 . ?
C22 C23 1.534(7) . ?
C22 H22A 0.9900 . ?
C22 H22B 0.9900 . ?
C23 H23A 0.9900 . ?
C23 H23B 0.9900 . ?

loop_
_geom_torsion_atom_site_label_1
_geom_torsion_atom_site_label_2
_geom_torsion_atom_site_label_3
_geom_torsion_atom_site_label_4
_geom_torsion
_geom_torsion_site_symmetry_1
_geom_torsion_site_symmetry_2
_geom_torsion_site_symmetry_3
_geom_torsion_site_symmetry_4
_geom_torsion_publ_flag
Cl1 Pt1 P1 C18 153.1(2) . . . . yes
Cl1 Pt1 P1 C18 -26.9(2) 7_565 . . . ?
Cl1 Pt1 P1 C5 -89.22(18) . . . . ?
Cl1 Pt1 P1 C5 90.78(18) 7_565 . . . ?
Cl1 Pt1 P1 C1 22.2(2) . . . . ?
Cl1 Pt1 P1 C1 -157.8(2) 7_565 . . . ?
C18 P1 C1 C6 -42.0(5) . . . . ?
C5 P1 C1 C6 -151.6(4) . . . . ?
Pt1 P1 C1 C6 91.2(4) . . . . ?
C18 P1 C1 C2 91.2(4) . . . . ?
C5 P1 C1 C2 -18.5(4) . . . . ?
Pt1 P1 C1 C2 -135.6(3) . . . . ?
C6 C1 C2 C3 -161.4(4) . . . . ?
P1 C1 C2 C3 65.1(5) . . . . ?
C1 C2 C3 O1 130.4(6) . . . . ?
C1 C2 C3 C4 -47.3(6) . . . . ?
O1 C3 C4 C5 159.4(5) . . . . ?
C2 C3 C4 C5 -22.8(7) . . . . ?
C3 C4 C5 C12 -162.4(5) . . . . ?
C3 C4 C5 P1 68.6(5) . . . . ?
C18 P1 C5 C12 74.2(4) . . . . ?
C1 P1 C5 C12 -172.0(4) . . . . ?
Pt1 P1 C5 C12 -49.8(4) . . . . ?
C18 P1 C5 C4 -157.0(4) . . . . ?
C1 P1 C5 C4 -43.2(4) . . . . ?
Pt1 P1 C5 C4 79.0(3) . . . . ?
C2 C1 C6 C7 156.1(5) . . . . ?
P1 C1 C6 C7 -71.9(6) . . . . ?
C2 C1 C6 C11 -19.4(7) . . . . ?
P1 C1 C6 C11 112.7(5) . . . . ?
C11 C6 C7 C8 0.8(9) . . . . ?
C1 C6 C7 C8 -174.9(5) . . . . ?
C6 C7 C8 C9 -1.5(10) . . . . ?
C7 C8 C9 C10 1.0(10) . . . . ?
C8 C9 C10 C11 0.2(10) . . . . ?
C9 C10 C11 C6 -0.9(9) . . . . ?
C7 C6 C11 C10 0.4(8) . . . . ?
C1 C6 C11 C10 175.9(5) . . . . ?
C4 C5 C12 C13 155.0(5) . . . . ?
P1 C5 C12 C13 -79.4(6) . . . . ?
C4 C5 C12 C17 -21.8(7) . . . . ?
P1 C5 C12 C17 103.9(5) . . . . ?
C17 C12 C13 C14 -0.8(8) . . . . ?
C5 C12 C13 C14 -177.7(5) . . . . ?
C12 C13 C14 C15 1.9(9) . . . . ?
C13 C14 C15 C16 -0.7(9) . . . . ?
C14 C15 C16 C17 -1.6(9) . . . . ?
C15 C16 C17 C12 2.7(9) . . . . ?
C13 C12 C17 C16 -1.4(8) . . . . ?
C5 C12 C17 C16 175.4(5) . . . . ?
C5 P1 C18 C19 54.6(5) . . . . ?
C1 P1 C18 C19 -51.4(5) . . . . ?
Pt1 P1 C18 C19 174.8(3) . . . . ?
C5 P1 C18 C23 -177.5(4) . . . . ?
C1 P1 C18 C23 76.5(4) . . . . ?
Pt1 P1 C18 C23 -57.3(4) . . . . ?
C23 C18 C19 C20 59.9(6) . . . . ?
P1 C18 C19 C20 -170.3(4) . . . . ?
C18 C19 C20 C21 -56.4(6) . . . . ?
C19 C20 C21 C22 54.5(6) . . . . ?
C20 C21 C22 C23 -55.7(6) . . . . ?
C21 C22 C23 C18 58.5(6) . . . . ?
C19 C18 C23 C22 -60.7(5) . . . . ?
P1 C18 C23 C22 168.4(4) . . . . ?
